data_4300289
loop_
_publ_author_name
'Kenney, Amanda P.'
'Yap, Glenn P. A.'
'Richeson, Darrin S.'
'Barry, Se\'an T.'

_publ_section_title
;
 The Insertion of Carbodiimides into Al and Ga Amido Linkages.
 Guanidinates and Mixed Amido Guanidinates of Aluminum and Gallium
;
_journal_coden_ASTM INOCAJ
_journal_issue 8
_journal_name_full 'Inorganic Chemistry'
_journal_page_first 2926
_journal_page_last 2933
_journal_paper_doi 10.1021/ic048433g
_journal_volume 44
_journal_year 2005
_chemical_formula_sum 'C13 H32 Al N5'
_chemical_formula_weight 285.42
_space_group_IT_number 14
_symmetry_cell_setting monoclinic
_symmetry_space_group_name_Hall '-P 2yn'
_symmetry_space_group_name_H-M 'P 1 21/n 1'
_cell_angle_alpha 90.00
_cell_angle_beta 97.25(4)
_cell_angle_gamma 90.00
_cell_formula_units_Z 4
_cell_length_a 8.729(5)
_cell_length_b 15.213(7)
_cell_length_c 13.902(4)
_cell_measurement_temperature 203(2)
_cell_volume 1831.4(15)
_diffrn_ambient_temperature 203(2)
_exptl_crystal_density_diffrn 1.035
_cod_duplicate_entry 4300826
_cod_depositor_comments
;
The following automatic conversions were performed:
'_symmetry_cell_setting' value 'Monoclinic' changed to 'monoclinic'
according to '/home/saulius/struct/CIF-dictionaries/cif_core.dic'
dictionary named 'cif_core.dic' version 2.4.1 from 2010-06-29.

Automatic conversion script
Id: cif_fix_enum 1527 2010-12-29 10:47:43Z saulius 
;
_cod_original_sg_symbol_H-M 'P 21/n'
_cod_database_code 4300289

loop_
_symmetry_equiv_pos_as_xyz
'x, y, z'
'-x+1/2, y+1/2, -z+1/2'
'-x, -y, -z'
'x-1/2, -y-1/2, z-1/2'

loop_
_atom_site_label
_atom_site_type_symbol
_atom_site_fract_x
_atom_site_fract_y
_atom_site_fract_z
_atom_site_U_iso_or_equiv
_atom_site_adp_type
_atom_site_occupancy
_atom_site_symmetry_multiplicity
_atom_site_calc_flag
_atom_site_refinement_flags
_atom_site_disorder_assembly
_atom_site_disorder_group
Al Al 0.25871(9) 0.24180(6) 0.05577(5) 0.0329(3) Uani 1 1 d . . .
N1 N 0.4782(3) 0.25365(18) 0.06666(17) 0.0367(6) Uani 1 1 d . . .
N2 N 0.3547(3) 0.15904(17) 0.14902(16) 0.0352(6) Uani 1 1 d . . .
N3 N 0.6310(3) 0.1538(2) 0.17144(19) 0.0456(7) Uani 1 1 d . . .
N4 N 0.1788(3) 0.2068(2) -0.06351(16) 0.0416(7) Uani 1 1 d . . .
N5 N 0.1383(3) 0.31913(19) 0.10751(18) 0.0408(7) Uani 1 1 d . . .
C1 C 0.5890(3) 0.3256(2) 0.0629(2) 0.0454(8) Uani 1 1 d . . .
H1A H 0.6888 0.3082 0.0998 0.054 Uiso 1 1 calc R . .
C2 C 0.6128(4) 0.3422(3) -0.0421(3) 0.0649(12) Uani 1 1 d . . .
H2A H 0.6498 0.2889 -0.0697 0.097 Uiso 1 1 calc R . .
H2B H 0.6881 0.3887 -0.0448 0.097 Uiso 1 1 calc R . .
H2C H 0.5156 0.3596 -0.0788 0.097 Uiso 1 1 calc R . .
C3 C 0.5299(5) 0.4074(3) 0.1087(3) 0.0650(11) Uani 1 1 d . . .
H3A H 0.5121 0.3944 0.1748 0.098 Uiso 1 1 calc R . .
H3B H 0.4338 0.4261 0.0716 0.098 Uiso 1 1 calc R . .
H3C H 0.6058 0.4540 0.1092 0.098 Uiso 1 1 calc R . .
C4 C 0.3166(3) 0.0676(2) 0.1702(2) 0.0406(8) Uani 1 1 d . . .
H4A H 0.3751 0.0506 0.2331 0.049 Uiso 1 1 calc R . .
C5 C 0.3589(5) 0.0059(3) 0.0933(3) 0.0660(11) Uani 1 1 d . . .
H5A H 0.4686 0.0104 0.0889 0.099 Uiso 1 1 calc R . .
H5B H 0.3011 0.0213 0.0313 0.099 Uiso 1 1 calc R . .
H5C H 0.3341 -0.0539 0.1099 0.099 Uiso 1 1 calc R . .
C6 C 0.1475(4) 0.0650(3) 0.1796(3) 0.0691(12) Uani 1 1 d . . .
H6A H 0.1248 0.1074 0.2280 0.104 Uiso 1 1 calc R . .
H6B H 0.1196 0.0066 0.1992 0.104 Uiso 1 1 calc R . .
H6C H 0.0887 0.0795 0.1177 0.104 Uiso 1 1 calc R . .
C7 C 0.7650(4) 0.1511(3) 0.1189(3) 0.0612(11) Uani 1 1 d . . .
H7A H 0.7426 0.1834 0.0586 0.092 Uiso 1 1 calc R . .
H7B H 0.7890 0.0906 0.1050 0.092 Uiso 1 1 calc R . .
H7C H 0.8526 0.1777 0.1581 0.092 Uiso 1 1 calc R . .
C8 C 0.6488(5) 0.1097(3) 0.2657(3) 0.0636(11) Uani 1 1 d . . .
H8A H 0.5535 0.1146 0.2943 0.095 Uiso 1 1 calc R . .
H8B H 0.7321 0.1371 0.3080 0.095 Uiso 1 1 calc R . .
H8C H 0.6727 0.0481 0.2571 0.095 Uiso 1 1 calc R . .
C9 C 0.4939(3) 0.1872(2) 0.13098(18) 0.0356(7) Uani 1 1 d . . .
C10 C 0.2677(4) 0.1655(3) -0.1331(2) 0.0560(10) Uani 1 1 d . . .
H10A H 0.2003 0.1528 -0.1924 0.084 Uiso 1 1 calc R . .
H10B H 0.3127 0.1112 -0.1060 0.084 Uiso 1 1 calc R . .
H10C H 0.3492 0.2049 -0.1473 0.084 Uiso 1 1 calc R . .
C11 C 0.0155(4) 0.1966(3) -0.0943(3) 0.0581(10) Uani 1 1 d . . .
H11A H -0.0003 0.1769 -0.1612 0.087 Uiso 1 1 calc R . .
H11B H -0.0361 0.2526 -0.0889 0.087 Uiso 1 1 calc R . .
H11C H -0.0268 0.1535 -0.0535 0.087 Uiso 1 1 calc R . .
C12 C 0.0618(5) 0.3929(3) 0.0554(3) 0.0642(11) Uani 1 1 d . . .
H12A H 0.0044 0.4259 0.0986 0.096 Uiso 1 1 calc R . .
H12B H -0.0086 0.3712 0.0010 0.096 Uiso 1 1 calc R . .
H12C H 0.1384 0.4307 0.0319 0.096 Uiso 1 1 calc R . .
C13 C 0.1378(4) 0.3300(3) 0.2112(3) 0.0603(11) Uani 1 1 d . . .
H13A H 0.0651 0.3757 0.2230 0.090 Uiso 1 1 calc R . .
H13B H 0.2404 0.3463 0.2408 0.090 Uiso 1 1 calc R . .
H13C H 0.1077 0.2751 0.2390 0.090 Uiso 1 1 calc R . .

loop_
_atom_site_aniso_label
_atom_site_aniso_U_11
_atom_site_aniso_U_22
_atom_site_aniso_U_33
_atom_site_aniso_U_23
_atom_site_aniso_U_13
_atom_site_aniso_U_12
Al 0.0342(4) 0.0370(7) 0.0282(4) 0.0009(3) 0.0069(3) 0.0022(3)
N1 0.0349(11) 0.0427(19) 0.0332(11) 0.0021(10) 0.0069(9) 0.0003(10)
N2 0.0401(12) 0.0349(19) 0.0322(11) 0.0020(10) 0.0105(9) 0.0059(10)
N3 0.0414(14) 0.052(2) 0.0428(13) -0.0008(12) 0.0008(10) 0.0098(12)
N4 0.0406(13) 0.052(2) 0.0321(11) -0.0033(11) 0.0048(9) 0.0006(12)
N5 0.0424(13) 0.040(2) 0.0403(13) -0.0012(11) 0.0077(10) 0.0084(11)
C1 0.0400(15) 0.050(3) 0.0455(16) 0.0058(14) 0.0046(12) -0.0088(14)
C2 0.061(2) 0.083(4) 0.0525(19) 0.0147(19) 0.0158(16) -0.018(2)
C3 0.078(3) 0.046(3) 0.072(2) -0.0045(19) 0.0121(19) -0.0116(19)
C4 0.0489(16) 0.040(2) 0.0346(13) 0.0081(13) 0.0132(11) 0.0048(13)
C5 0.093(3) 0.054(3) 0.057(2) -0.0020(19) 0.033(2) 0.003(2)
C6 0.065(2) 0.055(3) 0.094(3) 0.006(2) 0.036(2) -0.0023(19)
C7 0.0365(16) 0.062(3) 0.085(3) -0.014(2) 0.0073(16) 0.0093(16)
C8 0.068(2) 0.065(3) 0.0512(19) 0.0053(18) -0.0176(16) 0.014(2)
C9 0.0378(14) 0.042(2) 0.0275(12) -0.0055(12) 0.0049(10) 0.0028(12)
C10 0.063(2) 0.070(3) 0.0351(15) -0.0078(16) 0.0083(13) 0.0118(18)
C11 0.0486(18) 0.075(3) 0.0487(18) -0.0024(18) -0.0017(14) -0.0091(18)
C12 0.065(2) 0.061(3) 0.066(2) 0.003(2) 0.0096(17) 0.0246(19)
C13 0.069(2) 0.066(3) 0.0474(18) -0.0156(17) 0.0151(16) 0.0113(19)

loop_
_geom_bond_atom_site_label_1
_geom_bond_atom_site_label_2
_geom_bond_distance
_geom_bond_site_symmetry_2
_geom_bond_publ_flag
Al N5 1.788(3) . ?
Al N4 1.797(3) . ?
Al N1 1.912(3) . ?
Al N2 1.922(3) . ?
Al C9 2.336(3) . ?
N1 C9 1.345(4) . ?
N1 C1 1.465(4) . ?
N2 C9 1.342(4) . ?
N2 C4 1.469(4) . ?
N3 C9 1.356(4) . ?
N3 C7 1.455(4) . ?
N3 C8 1.462(4) . ?
N4 C11 1.444(4) . ?
N4 C10 1.458(4) . ?
N5 C13 1.451(4) . ?
N5 C12 1.451(5) . ?
C1 C2 1.521(5) . ?
C1 C3 1.518(6) . ?
C4 C5 1.503(5) . ?
C4 C6 1.499(5) . ?
